data_4086604
loop_
_publ_author_name
'Robinson, Thomas P.'
'Johnson, Andrew L.'
'Raithby, Paul R.'
'Kociok-Kohn, Gabriele'

_publ_section_title
;
 N-Heterocyclic Carbene Adducts of Molybdenum Tetracarboxylate Complexes
;
_journal_issue 15
_journal_name_full Organometallics
_journal_page_first 2494
_journal_paper_doi 10.1021/acs.organomet.6b00386
_journal_volume 35
_journal_year 2016
_chemical_formula_moiety 'C26 H46 Cl2 Mo2 N4 O4, 2(C7 H8)'
_chemical_formula_sum 'C40 H62 Cl2 Mo2 N4 O4'
_chemical_formula_weight 925.71
_chemical_name_systematic
;
 ?
;
_space_group_crystal_system triclinic
_space_group_IT_number 2
_space_group_name_Hall '-P 1'
_space_group_name_H-M_alt 'P -1'
_symmetry_space_group_name_Hall '-P 1'
_symmetry_space_group_name_H-M 'P -1'
_atom_sites_solution_hydrogens geom
_atom_sites_solution_primary direct
_audit_creation_date 2016-07-01
_audit_creation_method
;
Olex2 1.2
(compiled 2016.02.19 svn.r3266 for OlexSys, GUI svn.r5155)
;
_cell_angle_alpha 102.5570(10)
_cell_angle_beta 106.2100(10)
_cell_angle_gamma 93.4270(10)
_cell_formula_units_Z 1
_cell_length_a 9.8940(2)
_cell_length_b 11.8630(2)
_cell_length_c 12.7570(3)
_cell_measurement_reflns_used 8488
_cell_measurement_temperature 150.15
_cell_measurement_theta_max 30.0
_cell_measurement_theta_min 2.5
_cell_volume 1391.76(5)
_computing_cell_refinement "'HKL Scalepack (Otwinowski"
_computing_data_collection 'Collect (Nonius BV, 1997-2000)'
_computing_data_reduction
;
 DENZO-SCALEPACK Z. Otwinowski and W. Minor, " 
 Processing of X-ray Diffraction Data Collected in Oscillation Mode ", 
 Methods in Enzymology, Volume 276: Macromolecular Crystallography, 
 part A, p.307-326, 1997,C.W. Carter, Jr. & R. M. Sweet, Eds., Academic Press.
;
_computing_molecular_graphics 'Olex2 (Dolomanov et al., 2009)'
_computing_publication_material 'Olex2 (Dolomanov et al., 2009)'
_computing_structure_refinement 'ShelXL (Sheldrick, 2015)'
_computing_structure_solution 'SIR2004 (Burla et al., 2007)'
_diffrn_ambient_temperature 150.15
_diffrn_measured_fraction_theta_full 0.996
_diffrn_measured_fraction_theta_max 0.984
_diffrn_measurement_device_type 'Enraf Nonius Kappa Diffractometer'
_diffrn_measurement_method 'omega and phi scans'
_diffrn_radiation_type MoK\a
_diffrn_radiation_wavelength 0.71073
_diffrn_reflns_av_R_equivalents 0.0373
_diffrn_reflns_av_unetI/netI 0.0321
_diffrn_reflns_Laue_measured_fraction_full 0.996
_diffrn_reflns_Laue_measured_fraction_max 0.984
_diffrn_reflns_limit_h_max 13
_diffrn_reflns_limit_h_min -14
_diffrn_reflns_limit_k_max 16
_diffrn_reflns_limit_k_min -16
_diffrn_reflns_limit_l_max 18
_diffrn_reflns_limit_l_min 0
_diffrn_reflns_number 8488
_diffrn_reflns_point_group_measured_fraction_full 0.996
_diffrn_reflns_point_group_measured_fraction_max 0.984
_diffrn_reflns_theta_full 26.000
_diffrn_reflns_theta_max 30.687
_diffrn_reflns_theta_min 3.544
_diffrn_source ' fine focus sealed tube'
_diffrn_standards_decay_% 0
_diffrn_standards_interval_count 0
_diffrn_standards_number 0
_exptl_absorpt_coefficient_mu 0.579
_exptl_absorpt_correction_T_max 1.000
_exptl_absorpt_correction_T_min 0.85
_exptl_absorpt_correction_type multi-scan
_exptl_absorpt_process_details Sortav
_exptl_crystal_colour yellow
_exptl_crystal_colour_primary yellow
_exptl_crystal_density_diffrn 1.104
_exptl_crystal_description block
_exptl_crystal_F_000 480
_exptl_crystal_size_max 0.2
_exptl_crystal_size_mid 0.13
_exptl_crystal_size_min 0.1
_exptl_transmission_factor_max 1.00
_exptl_transmission_factor_min 0.85
_platon_squeeze_details
;
Additional solvent that could not be modelled was
removed using PLATON SQUEEZE
;
_refine_diff_density_max 1.831
_refine_diff_density_min -0.750
_refine_diff_density_rms 0.171
_refine_ls_extinction_method none
_refine_ls_goodness_of_fit_ref 1.093
_refine_ls_hydrogen_treatment constr
_refine_ls_matrix_type full
_refine_ls_number_parameters 291
_refine_ls_number_reflns 8488
_refine_ls_number_restraints 0
_refine_ls_restrained_S_all 1.093
_refine_ls_R_factor_all 0.0412
_refine_ls_R_factor_gt 0.0355
_refine_ls_shift/su_max 0.002
_refine_ls_shift/su_mean 0.000
_refine_ls_structure_factor_coef Fsqd
_refine_ls_weighting_details 'w=1/[\s^2^(Fo^2^)+(0.0761P)^2^+0.7224P] where P=(Fo^2^+2Fc^2^)/3'
_refine_ls_weighting_scheme calc
_refine_ls_wR_factor_gt 0.1174
_refine_ls_wR_factor_ref 0.1212
_reflns_Friedel_coverage 0.000
_reflns_number_gt 7710
_reflns_number_total 8488
_reflns_threshold_expression 'I > 2\s(I)'
_cod_data_source_file om6b00386_si_002.cif
_cod_data_source_block '[HL4][Mo2(OPiv)5]_(4)'
_cod_depositor_comments 'Adding full bibliography for 4086597--4086604.cif.'
_cod_database_code 4086604
_shelxl_version_number 2013-4
_shelx_space_group_comment
;
The symmetry employed for this shelxl refinement is uniquely defined
by the following loop, which should always be used as a source of
symmetry information in preference to the above space-group names.
They are only intended as comments.
;
_shelx_estimated_absorpt_t_max 0.944
_shelx_estimated_absorpt_t_min 0.893
_olex2_refinement_description
;
1. Fixed Uiso
At 1.2 times of:
All C(H) groups
At 1.5 times of:
All C(H,H,H) groups
2. Others
Fixed Sof: C1S(0.65) C2S(0.65) H2S(0.65) C3S(0.65) H3S(0.65) C4S(0.65)
H4S(0.65) C5S(0.65) H5S(0.65) C6S(0.65) H6S(0.65) C7S(0.65) H7SA(0.65)
H7SB(0.65) H7SC(0.65) C11S(0.35) C12S(0.35) H12S(0.35) C13S(0.35) H13S(0.35)
C14S(0.35) H14S(0.35) C15S(0.35) H15S(0.35) C16S(0.35) H16S(0.35) C17S(0.35)
H17A(0.35) H17B(0.35) H17C(0.35)
3.a Ternary CH refined with riding coordinates:
C11(H11), C21(H21)
3.b Me refined with riding coordinates:
C12(H12A,H12B,H12C), C13(H13A,H13B,H13C), C22(H22A,H22B,H22C), C23(H23A,H23B,
H23C)
3.c Aromatic/amide H refined with riding coordinates:
C2S(H2S), C3S(H3S), C4S(H4S), C5S(H5S), C6S(H6S), C12S(H12S), C13S(H13S),
C14S(H14S), C15S(H15S), C16S(H16S)
3.d Fitted hexagon refined as free rotating group:
C1S(C2S,C3S,C4S,C5S,C6S)
3.e Idealised Me refined as rotating group:
C32(H32A,H32B,H32C), C4(H4A,H4B,H4C), C5(H5A,H5B,H5C), C7S(H7SA,H7SB,H7SC),
C17S(H17A,H17B,H17C)
;
_olex2_exptl_crystal_mounting_method 'Fomblin oil on a glass fibre'
_olex2_submission_original_sample_id k09alj29
_olex2_submission_special_instructions 'No special instructions were received'

loop_
_space_group_symop_operation_xyz
'x, y, z'
'-x, -y, -z'

loop_
_atom_site_label
_atom_site_type_symbol
_atom_site_fract_x
_atom_site_fract_y
_atom_site_fract_z
_atom_site_U_iso_or_equiv
_atom_site_adp_type
_atom_site_occupancy
_atom_site_site_symmetry_order
_atom_site_calc_flag
_atom_site_refinement_flags_posn
_atom_site_refinement_flags_occupancy
_atom_site_disorder_assembly
_atom_site_disorder_group
Mo1 Mo 0.61147(2) 0.00420(2) 0.52879(2) 0.02137(7) Uani 1 1 d . . . .
Cl1 Cl 0.72458(7) -0.07979(7) 0.68413(5) 0.04626(16) Uani 1 1 d . . . .
N1 N 0.6918(2) 0.07887(17) 0.31429(16) 0.0305(4) Uani 1 1 d . . . .
N2 N 0.8414(2) 0.15993(18) 0.47658(18) 0.0330(4) Uani 1 1 d . . . .
O1 O 0.62351(17) 0.16721(14) 0.64225(14) 0.0310(3) Uani 1 1 d . . . .
O2 O 0.61095(17) -0.15776(14) 0.41933(14) 0.0290(3) Uani 1 1 d . . . .
C31 C 0.5103(3) 0.21050(19) 0.6433(2) 0.0320(4) Uani 1 1 d . . . .
C32 C 0.5203(4) 0.3274(2) 0.7221(3) 0.0543(8) Uani 1 1 d . . . .
H32A H 0.5659 0.3232 0.7997 0.081 Uiso 1 1 calc GR . . .
H32B H 0.4248 0.3493 0.7152 0.081 Uiso 1 1 calc GR . . .
H32C H 0.5767 0.3859 0.7027 0.081 Uiso 1 1 calc GR . . .
C1 C 0.7133(2) 0.09131(18) 0.42611(18) 0.0266(4) Uani 1 1 d . . . .
C2 C 0.8054(3) 0.1389(2) 0.2949(2) 0.0412(6) Uani 1 1 d . . . .
C4 C 0.8184(5) 0.1427(4) 0.1811(3) 0.0653(10) Uani 1 1 d . . . .
H4A H 0.7632 0.2017 0.1532 0.098 Uiso 1 1 calc GR . . .
H4B H 0.7821 0.0664 0.1287 0.098 Uiso 1 1 calc GR . . .
H4C H 0.9183 0.1626 0.1873 0.098 Uiso 1 1 calc GR . . .
C3 C 0.8967(3) 0.1901(2) 0.3962(3) 0.0440(6) Uani 1 1 d . . . .
C5 C 1.0348(4) 0.2676(3) 0.4220(4) 0.0650(10) Uani 1 1 d . . . .
H5A H 1.0544 0.2710 0.3515 0.098 Uiso 1 1 calc GR . . .
H5B H 1.1121 0.2360 0.4689 0.098 Uiso 1 1 calc GR . . .
H5C H 1.0272 0.3462 0.4624 0.098 Uiso 1 1 calc GR . . .
C11 C 0.5659(3) 0.0069(2) 0.22751(19) 0.0339(5) Uani 1 1 d . . . .
H11 H 0.5005 -0.0169 0.2684 0.041 Uiso 1 1 calc R . . .
C12 C 0.4845(4) 0.0766(3) 0.1487(2) 0.0510(7) Uani 1 1 d . . . .
H12A H 0.4618 0.1472 0.1932 0.076 Uiso 1 1 calc R . . .
H12B H 0.3965 0.0291 0.0984 0.076 Uiso 1 1 calc R . . .
H12C H 0.5431 0.0984 0.1039 0.076 Uiso 1 1 calc R . . .
C13 C 0.6050(3) -0.1051(3) 0.1645(2) 0.0406(5) Uani 1 1 d . . . .
H13A H 0.6561 -0.1467 0.2187 0.061 Uiso 1 1 calc R . . .
H13B H 0.6657 -0.0859 0.1202 0.061 Uiso 1 1 calc R . . .
H13C H 0.5184 -0.1546 0.1141 0.061 Uiso 1 1 calc R . . .
C21 C 0.9108(3) 0.1904(3) 0.5996(2) 0.0433(6) Uani 1 1 d . . . .
H21 H 0.8439 0.1534 0.6321 0.052 Uiso 1 1 calc R . . .
C22 C 0.9238(5) 0.3213(3) 0.6500(4) 0.0742(12) Uani 1 1 d . . . .
H22A H 0.8312 0.3485 0.6251 0.111 Uiso 1 1 calc R . . .
H22B H 0.9930 0.3623 0.6248 0.111 Uiso 1 1 calc R . . .
H22C H 0.9554 0.3370 0.7323 0.111 Uiso 1 1 calc R . . .
C23 C 1.0480(3) 0.1367(4) 0.6333(3) 0.0713(11) Uani 1 1 d . . . .
H23A H 1.0302 0.0529 0.5985 0.107 Uiso 1 1 calc R . . .
H23B H 1.0816 0.1496 0.7154 0.107 Uiso 1 1 calc R . . .
H23C H 1.1202 0.1732 0.6077 0.107 Uiso 1 1 calc R . . .
C1S C 0.0993(4) 0.3098(4) 0.0961(3) 0.0394(14) Uani 0.65 1 d . P A 2
C2S C -0.0105(4) 0.3735(3) 0.0599(3) 0.0520(11) Uani 0.65 1 d G P A 2
H2S H -0.0093 0.4506 0.1015 0.062 Uiso 0.65 1 calc R P A 2
C3S C -0.1218(5) 0.3244(4) -0.0370(4) 0.0670(17) Uani 0.65 1 d G P A 2
H3S H -0.1968 0.3679 -0.0617 0.080 Uiso 0.65 1 calc R P A 2
C4S C -0.1235(6) 0.2115(5) -0.0978(4) 0.059(3) Uani 0.65 1 d G P A 2
H4S H -0.1996 0.1779 -0.1640 0.071 Uiso 0.65 1 calc R P A 2
C5S C -0.0137(6) 0.1479(3) -0.0616(5) 0.063(2) Uani 0.65 1 d G P A 2
H5S H -0.0148 0.0707 -0.1032 0.075 Uiso 0.65 1 calc R P A 2
C6S C 0.0977(4) 0.1970(4) 0.0353(4) 0.0517(11) Uani 0.65 1 d G P A 2
H6S H 0.1727 0.1535 0.0600 0.062 Uiso 0.65 1 calc R P A 2
C7S C 0.2201(5) 0.3642(5) 0.2018(4) 0.0536(11) Uani 0.65 1 d . P A 2
H7SA H 0.2804 0.4234 0.1868 0.080 Uiso 0.65 1 calc GR P A 2
H7SB H 0.2765 0.3038 0.2251 0.080 Uiso 0.65 1 calc GR P A 2
H7SC H 0.1814 0.4004 0.2620 0.080 Uiso 0.65 1 calc GR P A 2
C11S C 0.0526(13) 0.3220(9) 0.0778(9) 0.040(2) Uani 0.35 1 d . P B -1
C12S C 0.1306(8) 0.2288(8) 0.0931(8) 0.0377(15) Uani 0.35 1 d . P B -1
H12S H 0.2126 0.2400 0.1563 0.045 Uiso 0.35 1 calc R P B -1
C13S C 0.0901(9) 0.1206(8) 0.0174(7) 0.0426(16) Uani 0.35 1 d . P B -1
H13S H 0.1448 0.0588 0.0293 0.051 Uiso 0.35 1 calc R P B -1
C14S C -0.0302(13) 0.1016(10) -0.0761(10) 0.046(2) Uani 0.35 1 d . P B -1
H14S H -0.0579 0.0276 -0.1282 0.056 Uiso 0.35 1 calc R P B -1
C15S C -0.1044(19) 0.1888(16) -0.0906(14) 0.053(3) Uani 0.35 1 d . P B -1
H15S H -0.1860 0.1761 -0.1544 0.063 Uiso 0.35 1 calc R P B -1
C16S C -0.0688(11) 0.2974(8) -0.0172(8) 0.047(2) Uani 0.35 1 d . P B -1
H16S H -0.1271 0.3566 -0.0308 0.056 Uiso 0.35 1 calc R P B -1
C17S C 0.0915(16) 0.4357(9) 0.1621(10) 0.073(3) Uani 0.35 1 d . P B -1
H17A H 0.0747 0.4988 0.1235 0.109 Uiso 0.35 1 calc GR P B -1
H17B H 0.1921 0.4442 0.2051 0.109 Uiso 0.35 1 calc GR P B -1
H17C H 0.0335 0.4392 0.2134 0.109 Uiso 0.35 1 calc GR P B -1

loop_
_atom_site_aniso_label
_atom_site_aniso_U_11
_atom_site_aniso_U_22
_atom_site_aniso_U_33
_atom_site_aniso_U_23
_atom_site_aniso_U_13
_atom_site_aniso_U_12
Mo1 0.01609(9) 0.02887(10) 0.01843(9) 0.00431(6) 0.00520(6) 0.00279(6)
Cl1 0.0408(3) 0.0763(5) 0.0327(3) 0.0273(3) 0.0131(2) 0.0305(3)
N1 0.0317(9) 0.0366(9) 0.0295(9) 0.0110(7) 0.0165(7) 0.0070(7)
N2 0.0238(8) 0.0367(9) 0.0386(10) 0.0031(8) 0.0151(7) -0.0008(7)
O1 0.0272(7) 0.0332(8) 0.0273(7) -0.0032(6) 0.0094(6) -0.0029(6)
O2 0.0291(8) 0.0300(7) 0.0308(8) 0.0058(6) 0.0137(6) 0.0084(6)
C31 0.0373(11) 0.0286(10) 0.0306(10) 0.0007(8) 0.0166(9) 0.0011(8)
C32 0.069(2) 0.0326(12) 0.0594(18) -0.0076(12) 0.0320(16) 0.0031(12)
C1 0.0218(9) 0.0299(9) 0.0294(9) 0.0052(7) 0.0117(7) 0.0025(7)
C2 0.0469(14) 0.0423(13) 0.0498(14) 0.0170(11) 0.0342(12) 0.0082(11)
C4 0.087(3) 0.072(2) 0.063(2) 0.0263(18) 0.057(2) 0.0091(19)
C3 0.0395(13) 0.0418(13) 0.0598(17) 0.0099(12) 0.0327(13) -0.0006(10)
C5 0.0540(19) 0.0558(18) 0.094(3) 0.0064(18) 0.0491(19) -0.0121(14)
C11 0.0330(11) 0.0488(13) 0.0228(9) 0.0101(9) 0.0110(8) 0.0113(9)
C12 0.0551(17) 0.078(2) 0.0321(12) 0.0269(13) 0.0184(12) 0.0292(15)
C13 0.0422(13) 0.0513(14) 0.0277(11) 0.0038(10) 0.0134(10) 0.0084(11)
C21 0.0236(10) 0.0545(15) 0.0427(13) -0.0023(11) 0.0088(9) -0.0074(10)
C22 0.080(3) 0.059(2) 0.065(2) -0.0140(18) 0.021(2) -0.0178(19)
C23 0.0287(14) 0.119(3) 0.060(2) 0.016(2) 0.0077(13) 0.0130(17)
C1S 0.040(3) 0.048(3) 0.034(2) 0.016(2) 0.012(2) 0.005(2)
C2S 0.059(3) 0.048(2) 0.047(3) 0.012(2) 0.010(2) 0.015(2)
C3S 0.063(4) 0.073(4) 0.053(3) 0.010(3) 0.000(3) 0.022(3)
C4S 0.051(4) 0.084(7) 0.030(3) 0.003(3) 0.000(3) 0.012(4)
C5S 0.060(4) 0.069(5) 0.046(3) -0.009(3) 0.012(3) 0.010(4)
C6S 0.047(3) 0.053(3) 0.050(3) 0.002(3) 0.014(2) 0.014(2)
C7S 0.046(2) 0.063(3) 0.043(2) 0.009(2) 0.0051(19) -0.008(2)
C11S 0.056(7) 0.031(4) 0.033(4) 0.010(3) 0.013(4) 0.007(4)
C12S 0.031(3) 0.045(5) 0.034(4) 0.007(3) 0.008(3) 0.000(3)
C13S 0.037(4) 0.047(4) 0.042(4) 0.007(3) 0.011(3) 0.011(3)
C14S 0.043(5) 0.051(6) 0.032(4) -0.005(4) 0.004(3) -0.003(4)
C15S 0.051(7) 0.063(6) 0.039(6) 0.009(5) 0.006(5) 0.011(6)
C16S 0.054(5) 0.053(5) 0.049(5) 0.029(4) 0.022(4) 0.026(4)
C17S 0.109(10) 0.042(5) 0.058(6) -0.003(4) 0.023(6) -0.001(5)

loop_
_atom_type_symbol
_atom_type_description
_atom_type_scat_dispersion_real
_atom_type_scat_dispersion_imag
_atom_type_scat_source
C C 0.0033 0.0016 'International Tables Vol C Tables 4.2.6.8 and 6.1.1.4'
H H 0.0000 0.0000 'International Tables Vol C Tables 4.2.6.8 and 6.1.1.4'
Cl Cl 0.1484 0.1585 'International Tables Vol C Tables 4.2.6.8 and 6.1.1.4'
Mo Mo -1.6832 0.6857 'International Tables Vol C Tables 4.2.6.8 and 6.1.1.4'
N N 0.0061 0.0033 'International Tables Vol C Tables 4.2.6.8 and 6.1.1.4'
O O 0.0106 0.0060 'International Tables Vol C Tables 4.2.6.8 and 6.1.1.4'

loop_
_geom_angle_atom_site_label_1
_geom_angle_atom_site_label_2
_geom_angle_atom_site_label_3
_geom_angle
_geom_angle_site_symmetry_1
_geom_angle_site_symmetry_3
Mo1 Mo1 Cl1 120.62(2) 2_656 .
Mo1 Mo1 O1 90.09(5) 2_656 .
Mo1 Mo1 O2 92.87(5) 2_656 .
Mo1 Mo1 C1 110.91(6) 2_656 .
O1 Mo1 Cl1 90.94(5) . .
O1 Mo1 C1 90.47(7) . .
O2 Mo1 Cl1 87.40(5) . .
O2 Mo1 O1 177.04(6) . .
O2 Mo1 C1 88.65(7) . .
C1 Mo1 Cl1 128.45(6) . .
C1 N1 C2 110.7(2) . .
C1 N1 C11 122.69(18) . .
C2 N1 C11 126.5(2) . .
C1 N2 C3 110.5(2) . .
C1 N2 C21 123.14(19) . .
C3 N2 C21 126.3(2) . .
C31 O1 Mo1 118.76(14) . .
C31 O2 Mo1 116.27(14) 2_656 .
O1 C31 O2 122.0(2) . 2_656
O1 C31 C32 118.3(2) . .
O2 C31 C32 119.7(2) 2_656 .
C31 C32 H32A 109.5 . .
C31 C32 H32B 109.5 . .
C31 C32 H32C 109.5 . .
H32A C32 H32B 109.5 . .
H32A C32 H32C 109.5 . .
H32B C32 H32C 109.5 . .
N1 C1 Mo1 134.55(15) . .
N1 C1 N2 104.66(18) . .
N2 C1 Mo1 119.68(16) . .
N1 C2 C4 125.3(3) . .
C3 C2 N1 106.7(2) . .
C3 C2 C4 128.0(3) . .
C2 C4 H4A 109.5 . .
C2 C4 H4B 109.5 . .
C2 C4 H4C 109.5 . .
H4A C4 H4B 109.5 . .
H4A C4 H4C 109.5 . .
H4B C4 H4C 109.5 . .
N2 C3 C5 124.9(3) . .
C2 C3 N2 107.3(2) . .
C2 C3 C5 127.8(3) . .
C3 C5 H5A 109.5 . .
C3 C5 H5B 109.5 . .
C3 C5 H5C 109.5 . .
H5A C5 H5B 109.5 . .
H5A C5 H5C 109.5 . .
H5B C5 H5C 109.5 . .
N1 C11 H11 106.7 . .
N1 C11 C12 111.9(2) . .
N1 C11 C13 111.6(2) . .
C12 C11 H11 106.7 . .
C12 C11 C13 112.8(2) . .
C13 C11 H11 106.7 . .
C11 C12 H12A 109.5 . .
C11 C12 H12B 109.5 . .
C11 C12 H12C 109.5 . .
H12A C12 H12B 109.5 . .
H12A C12 H12C 109.5 . .
H12B C12 H12C 109.5 . .
C11 C13 H13A 109.5 . .
C11 C13 H13B 109.5 . .
C11 C13 H13C 109.5 . .
H13A C13 H13B 109.5 . .
H13A C13 H13C 109.5 . .
H13B C13 H13C 109.5 . .
N2 C21 H21 105.6 . .
N2 C21 C22 111.6(3) . .
N2 C21 C23 113.0(3) . .
C22 C21 H21 105.6 . .
C23 C21 H21 105.6 . .
C23 C21 C22 114.7(3) . .
C21 C22 H22A 109.5 . .
C21 C22 H22B 109.5 . .
C21 C22 H22C 109.5 . .
H22A C22 H22B 109.5 . .
H22A C22 H22C 109.5 . .
H22B C22 H22C 109.5 . .
C21 C23 H23A 109.5 . .
C21 C23 H23B 109.5 . .
C21 C23 H23C 109.5 . .
H23A C23 H23B 109.5 . .
H23A C23 H23C 109.5 . .
H23B C23 H23C 109.5 . .
C2S C1S C6S 120.0 . .
C2S C1S C7S 119.6(4) . .
C6S C1S C7S 120.4(4) . .
C1S C2S H2S 120.0 . .
C3S C2S C1S 120.0 . .
C3S C2S H2S 120.0 . .
C2S C3S H3S 120.0 . .
C2S C3S C4S 120.0 . .
C4S C3S H3S 120.0 . .
C3S C4S H4S 120.0 . .
C5S C4S C3S 120.0 . .
C5S C4S H4S 120.0 . .
C4S C5S H5S 120.0 . .
C4S C5S C6S 120.0 . .
C6S C5S H5S 120.0 . .
C1S C6S H6S 120.0 . .
C5S C6S C1S 120.0 . .
C5S C6S H6S 120.0 . .
C1S C7S H7SA 109.5 . .
C1S C7S H7SB 109.5 . .
C1S C7S H7SC 109.5 . .
H7SA C7S H7SB 109.5 . .
H7SA C7S H7SC 109.5 . .
H7SB C7S H7SC 109.5 . .
C12S C11S C16S 115.7(9) . .
C12S C11S C17S 121.0(11) . .
C16S C11S C17S 123.1(10) . .
C11S C12S H12S 119.4 . .
C13S C12S C11S 121.2(9) . .
C13S C12S H12S 119.4 . .
C12S C13S H13S 119.7 . .
C12S C13S C14S 120.6(8) . .
C14S C13S H13S 119.7 . .
C13S C14S H14S 120.8 . .
C15S C14S C13S 118.5(10) . .
C15S C14S H14S 120.8 . .
C14S C15S H15S 118.5 . .
C14S C15S C16S 122.9(13) . .
C16S C15S H15S 118.5 . .
C11S C16S H16S 119.4 . .
C15S C16S C11S 121.1(11) . .
C15S C16S H16S 119.4 . .
C11S C17S H17A 109.5 . .
C11S C17S H17B 109.5 . .
C11S C17S H17C 109.5 . .
H17A C17S H17B 109.5 . .
H17A C17S H17C 109.5 . .
H17B C17S H17C 109.5 . .

loop_
_geom_bond_atom_site_label_1
_geom_bond_atom_site_label_2
_geom_bond_distance
_geom_bond_site_symmetry_2
Mo1 Mo1 2.1100(3) 2_656
Mo1 Cl1 2.4343(6) .
Mo1 O1 2.1232(16) .
Mo1 O2 2.1141(16) .
Mo1 C1 2.236(2) .
N1 C1 1.356(3) .
N1 C2 1.402(3) .
N1 C11 1.483(3) .
N2 C1 1.370(3) .
N2 C3 1.389(3) .
N2 C21 1.479(3) .
O1 C31 1.262(3) .
O2 C31 1.275(3) 2_656
C31 O2 1.275(3) 2_656
C31 C32 1.506(3) .
C32 H32A 0.9800 .
C32 H32B 0.9800 .
C32 H32C 0.9800 .
C2 C4 1.503(4) .
C2 C3 1.340(4) .
C4 H4A 0.9800 .
C4 H4B 0.9800 .
C4 H4C 0.9800 .
C3 C5 1.512(4) .
C5 H5A 0.9800 .
C5 H5B 0.9800 .
C5 H5C 0.9800 .
C11 H11 1.0000 .
C11 C12 1.527(4) .
C11 C13 1.528(4) .
C12 H12A 0.9800 .
C12 H12B 0.9800 .
C12 H12C 0.9800 .
C13 H13A 0.9800 .
C13 H13B 0.9800 .
C13 H13C 0.9800 .
C21 H21 1.0000 .
C21 C22 1.529(5) .
C21 C23 1.526(5) .
C22 H22A 0.9800 .
C22 H22B 0.9800 .
C22 H22C 0.9800 .
C23 H23A 0.9800 .
C23 H23B 0.9800 .
C23 H23C 0.9800 .
C1S C2S 1.3900 .
C1S C6S 1.3900 .
C1S C7S 1.514(5) .
C2S H2S 0.9500 .
C2S C3S 1.3900 .
C3S H3S 0.9500 .
C3S C4S 1.3900 .
C4S H4S 0.9500 .
C4S C5S 1.3900 .
C5S H5S 0.9500 .
C5S C6S 1.3900 .
C6S H6S 0.9500 .
C7S H7SA 0.9800 .
C7S H7SB 0.9800 .
C7S H7SC 0.9800 .
C11S C12S 1.404(13) .
C11S C16S 1.410(15) .
C11S C17S 1.483(14) .
C12S H12S 0.9500 .
C12S C13S 1.387(12) .
C13S H13S 0.9500 .
C13S C14S 1.396(14) .
C14S H14S 0.9500 .
C14S C15S 1.32(2) .
C15S H15S 0.9500 .
C15S C16S 1.377(19) .
C16S H16S 0.9500 .
C17S H17A 0.9800 .
C17S H17B 0.9800 .
C17S H17C 0.9800 .

loop_
_geom_torsion_atom_site_label_1
_geom_torsion_atom_site_label_2
_geom_torsion_atom_site_label_3
_geom_torsion_atom_site_label_4
_geom_torsion
_geom_torsion_site_symmetry_4
Mo1 O1 C31 O2 2.0(3) 2_656
Mo1 O1 C31 C32 -178.59(19) .
N1 C2 C3 N2 1.2(3) .
N1 C2 C3 C5 -178.4(3) .
C1 N1 C2 C4 179.1(3) .
C1 N1 C2 C3 -0.9(3) .
C1 N1 C11 C12 124.4(2) .
C1 N1 C11 C13 -108.1(2) .
C1 N2 C3 C2 -1.2(3) .
C1 N2 C3 C5 178.4(3) .
C1 N2 C21 C22 -116.0(3) .
C1 N2 C21 C23 113.1(3) .
C2 N1 C1 Mo1 -167.29(18) .
C2 N1 C1 N2 0.1(3) .
C2 N1 C11 C12 -58.0(3) .
C2 N1 C11 C13 69.5(3) .
C4 C2 C3 N2 -178.7(3) .
C4 C2 C3 C5 1.7(6) .
C3 N2 C1 Mo1 170.36(17) .
C3 N2 C1 N1 0.7(3) .
C3 N2 C21 C22 67.4(4) .
C3 N2 C21 C23 -63.5(4) .
C11 N1 C1 Mo1 10.7(3) .
C11 N1 C1 N2 178.1(2) .
C11 N1 C2 C4 1.2(4) .
C11 N1 C2 C3 -178.7(2) .
C21 N2 C1 Mo1 -6.7(3) .
C21 N2 C1 N1 -176.4(2) .
C21 N2 C3 C2 175.7(3) .
C21 N2 C3 C5 -4.7(5) .
C1S C2S C3S C4S 0.0 .
C2S C1S C6S C5S 0.0 .
C2S C3S C4S C5S 0.0 .
C3S C4S C5S C6S 0.0 .
C4S C5S C6S C1S 0.0 .
C6S C1S C2S C3S 0.0 .
C7S C1S C2S C3S -179.9(5) .
C7S C1S C6S C5S 179.9(5) .
C11S C12S C13S C14S -0.2(15) .
C12S C11S C16S C15S -1.5(16) .
C12S C13S C14S C15S -0.2(16) .
C13S C14S C15S C16S 0(2) .
C14S C15S C16S C11S 1(2) .
C16S C11S C12S C13S 1.0(15) .
C17S C11S C12S C13S 176.6(10) .
C17S C11S C16S C15S -177.0(14) .

loop_
_platon_squeeze_void_nr
_platon_squeeze_void_average_x
_platon_squeeze_void_average_y
_platon_squeeze_void_average_z
_platon_squeeze_void_volume
_platon_squeeze_void_count_electrons
_platon_squeeze_void_content
1 0.500 0.500 0.734 362 54 ' '
